data_2207369
loop_
_publ_author_name
'Yong-Hong Wen'
'Mao-Jie Li'
'Shu-Sheng Zhang'
'Xue-Mei Li'

_publ_section_title
;
 <i>N</i>-(4-Methoxyphenyl)-2-(quinolin-8-yloxy)acetamide monohydrate
;
_journal_coeditor_code WK6063
_journal_issue 11
_journal_name_full 'Acta Crystallographica Section E'
_journal_page_first o3630
_journal_page_last o3631
_journal_paper_doi 10.1107/S1600536805031557
_journal_volume 61
_journal_year 2005
_chemical_formula_iupac 'C18 H16 N2 O3, H2 O'
_chemical_formula_moiety 'C18 H16 N2 O3, H2 O'
_chemical_formula_sum 'C18 H18 N2 O4'
_chemical_formula_weight 326.34
_chemical_name_systematic
;
N-(4-Methoxyphenyl)-2-(quinolin-8-yloxy)acetamide monohydrate
;
_space_group_IT_number 19
_symmetry_cell_setting orthorhombic
_symmetry_space_group_name_Hall 'P 2ac 2ab'
_symmetry_space_group_name_H-M 'P 21 21 21'
_atom_sites_solution_hydrogens geom
_atom_sites_solution_primary direct
_atom_sites_solution_secondary difmap
_audit_creation_method SHELXL-97
_cell_angle_alpha 90.00
_cell_angle_beta 90.00
_cell_angle_gamma 90.00
_cell_formula_units_Z 4
_cell_length_a 6.8814(13)
_cell_length_b 11.627(2)
_cell_length_c 20.468(4)
_cell_measurement_reflns_used 4023
_cell_measurement_temperature 293(2)
_cell_measurement_theta_max 25.8
_cell_measurement_theta_min 2.6
_cell_volume 1637.6(5)
_computing_cell_refinement 'SAINT (Siemens, 1996)'
_computing_data_collection 'SMART (Siemens, 1996)'
_computing_data_reduction SAINT
_computing_molecular_graphics SHELXTL
_computing_publication_material 'SHELXTL, PARST (Nardelli, 1995) and PLATON (Spek, 2003)'
_computing_structure_refinement SHELXTL
_computing_structure_solution 'SHELXTL (Sheldrick, 1997)'
_diffrn_ambient_temperature 293(2)
_diffrn_detector_area_resol_mean 8.33
_diffrn_measured_fraction_theta_full 0.999
_diffrn_measured_fraction_theta_max 0.999
_diffrn_measurement_device_type 'Siemens SMART 1000 CCD area-detector'
_diffrn_measurement_method \w
_diffrn_radiation_monochromator graphite
_diffrn_radiation_source 'fine-focus sealed tube'
_diffrn_radiation_type MoK\a
_diffrn_radiation_wavelength 0.71073
_diffrn_reflns_av_R_equivalents 0.0180
_diffrn_reflns_av_sigmaI/netI 0.0135
_diffrn_reflns_limit_h_max 8
_diffrn_reflns_limit_h_min -8
_diffrn_reflns_limit_k_max 14
_diffrn_reflns_limit_k_min -13
_diffrn_reflns_limit_l_max 24
_diffrn_reflns_limit_l_min -25
_diffrn_reflns_number 9310
_diffrn_reflns_theta_full 26.12
_diffrn_reflns_theta_max 26.12
_diffrn_reflns_theta_min 1.99
_diffrn_standards_decay_% 0
_diffrn_standards_interval_count 0
_diffrn_standards_number 0
_exptl_absorpt_coefficient_mu 0.095
_exptl_absorpt_correction_T_max 0.989
_exptl_absorpt_correction_T_min 0.961
_exptl_absorpt_correction_type empirical
_exptl_absorpt_process_details '(SADABS; Sheldrick, 1996)'
_exptl_crystal_colour yellow
_exptl_crystal_density_diffrn 1.324
_exptl_crystal_density_method 'not measured'
_exptl_crystal_description Block
_exptl_crystal_F_000 688
_exptl_crystal_size_max 0.42
_exptl_crystal_size_mid 0.42
_exptl_crystal_size_min 0.12
_refine_diff_density_max 0.129
_refine_diff_density_min -0.137
_refine_ls_extinction_method none
_refine_ls_goodness_of_fit_ref 1.122
_refine_ls_hydrogen_treatment mixed
_refine_ls_matrix_type full
_refine_ls_number_parameters 225
_refine_ls_number_reflns 1901
_refine_ls_number_restraints 0
_refine_ls_restrained_S_all 1.122
_refine_ls_R_factor_all 0.0363
_refine_ls_R_factor_gt 0.0324
_refine_ls_shift/su_max 0.000
_refine_ls_shift/su_mean 0.000
_refine_ls_structure_factor_coef Fsqd
_refine_ls_weighting_details 'calc w = 1/[\s^2^(Fo^2^)+(0.0392P)^2^+0.1826P] where P = (Fo^2^+2Fc^2^)/3'
_refine_ls_weighting_scheme calc
_refine_ls_wR_factor_gt 0.0810
_refine_ls_wR_factor_ref 0.0835
_reflns_number_gt 1737
_reflns_number_total 1901
_reflns_threshold_expression I>2\s(I)
_cod_data_source_file wk6063.cif
_cod_data_source_block I
_cod_depositor_comments
;
The following automatic conversions were performed:
'_symmetry_cell_setting' value 'Orthorhombic' changed to 'orthorhombic'
according to '/home/saulius/struct/CIF-dictionaries/cif_core.dic'
dictionary named 'cif_core.dic' version 2.4.1 from 2010-06-29.

Automatic conversion script
Id: cif_fix_enum 1527 2010-12-29 10:47:43Z saulius 

The following automatic conversions were performed:

'_symmetry_cell_setting' value 'Orthorhombic' changed to
'orthorhombic' according to
/home/saulius/struct/CIF-dictionaries/cif_core.dic dictionary named
'cif_core.dic' version 2.4.1 from 2010-06-29.

Automatic conversion script
Id: cif_fix_values 1715 2011-07-08 13:25:40Z adriana 
;
_cod_database_code 2207369
_cod_database_fobs_code 2207369

loop_
_symmetry_equiv_pos_as_xyz
'x, y, z'
'-x+1/2, -y, z+1/2'
'-x, y+1/2, -z+1/2'
'x+1/2, -y+1/2, -z'

loop_
_atom_site_label
_atom_site_fract_x
_atom_site_fract_y
_atom_site_fract_z
_atom_site_U_iso_or_equiv
_atom_site_adp_type
_atom_site_calc_flag
_atom_site_refinement_flags
_atom_site_occupancy
_atom_site_type_symbol
O1 0.5070(2) 0.30040(11) 0.12647(7) 0.0486(3) Uani d . 1 O
O2 0.5518(2) 0.14331(14) 0.03006(8) 0.0584(4) Uani d . 1 O
O3 0.1937(3) -0.28656(13) -0.11860(9) 0.0742(5) Uani d . 1 O
N1 0.8061(3) 0.33175(15) 0.20756(8) 0.0523(4) Uani d . 1 N
N2 0.2265(2) 0.11168(14) 0.03242(8) 0.0454(4) Uani d . 1 N
H2A 0.1188 0.1369 0.0482 0.054 Uiso calc R 1 H
C1 0.9512(4) 0.3467(2) 0.24895(12) 0.0664(6) Uani d . 1 C
H1B 1.0494 0.2917 0.2498 0.080 Uiso calc R 1 H
C2 0.9658(4) 0.4407(3) 0.29174(13) 0.0773(8) Uani d . 1 C
H2B 1.0706 0.4473 0.3202 0.093 Uiso calc R 1 H
C3 0.8244(4) 0.5213(2) 0.29076(11) 0.0697(7) Uani d . 1 C
H3A 0.8326 0.5846 0.3184 0.084 Uiso calc R 1 H
C4 0.6653(3) 0.51043(19) 0.24838(10) 0.0553(5) Uani d . 1 C
C5 0.5120(5) 0.5907(2) 0.24535(12) 0.0690(7) Uani d . 1 C
H5A 0.5134 0.6548 0.2725 0.083 Uiso calc R 1 H
C6 0.3635(4) 0.5749(2) 0.20333(13) 0.0703(7) Uani d . 1 C
H6A 0.2637 0.6287 0.2016 0.084 Uiso calc R 1 H
C7 0.3574(3) 0.47767(18) 0.16197(11) 0.0579(5) Uani d . 1 C
H7A 0.2541 0.4682 0.1332 0.069 Uiso calc R 1 H
C8 0.5015(3) 0.39808(16) 0.16394(9) 0.0443(4) Uani d . 1 C
C9 0.6618(3) 0.41160(17) 0.20715(9) 0.0453(4) Uani d . 1 C
C10 0.3493(3) 0.28254(17) 0.08303(10) 0.0465(5) Uani d . 1 C
H10A 0.3391 0.3463 0.0527 0.056 Uiso calc R 1 H
H10B 0.2285 0.2769 0.1072 0.056 Uiso calc R 1 H
C11 0.3877(3) 0.17166(17) 0.04633(9) 0.0428(4) Uani d . 1 C
C12 0.2180(3) 0.00978(16) -0.00620(9) 0.0430(4) Uani d . 1 C
C13 0.3472(3) -0.01060(18) -0.05680(10) 0.0515(5) Uani d . 1 C
H13A 0.4429 0.0432 -0.0665 0.062 Uiso calc R 1 H
C14 0.3339(3) -0.1105(2) -0.09271(10) 0.0562(5) Uani d . 1 C
H14A 0.4227 -0.1244 -0.1260 0.067 Uiso calc R 1 H
C15 0.1905(3) -0.19013(18) -0.07982(10) 0.0535(5) Uani d . 1 C
C16 0.0603(4) -0.16979(19) -0.03088(12) 0.0626(6) Uani d . 1 C
H16A -0.0372 -0.2229 -0.0220 0.075 Uiso calc R 1 H
C17 0.0741(3) -0.0687(2) 0.00581(11) 0.0581(6) Uani d . 1 C
H17A -0.0156 -0.0546 0.0388 0.070 Uiso calc R 1 H
C18 0.0467(5) -0.3693(3) -0.10819(18) 0.1047(12) Uani d . 1 C
H18A 0.0647 -0.4324 -0.1378 0.157 Uiso calc R 1 H
H18B -0.0782 -0.3349 -0.1157 0.157 Uiso calc R 1 H
H18C 0.0537 -0.3968 -0.0640 0.157 Uiso calc R 1 H
O1W 0.8846(2) 0.16989(18) 0.10397(9) 0.0692(5) Uani d . 1 O
H2W1 0.783(4) 0.156(2) 0.0831(13) 0.069(8) Uiso d . 1 H
H1W1 0.855(4) 0.218(3) 0.1351(15) 0.087(10) Uiso d . 1 H

loop_
_atom_site_aniso_label
_atom_site_aniso_U_11
_atom_site_aniso_U_22
_atom_site_aniso_U_33
_atom_site_aniso_U_12
_atom_site_aniso_U_13
_atom_site_aniso_U_23
O1 0.0467(7) 0.0461(7) 0.0531(8) 0.0047(6) -0.0116(6) -0.0103(6)
O2 0.0389(7) 0.0673(9) 0.0689(9) -0.0037(7) 0.0032(7) -0.0219(8)
O3 0.0815(12) 0.0569(9) 0.0842(11) -0.0127(9) 0.0076(10) -0.0224(9)
N1 0.0490(9) 0.0586(10) 0.0495(9) -0.0035(9) -0.0061(8) 0.0001(8)
N2 0.0356(8) 0.0507(9) 0.0498(9) 0.0004(7) 0.0009(7) -0.0090(8)
C1 0.0558(14) 0.0821(16) 0.0614(14) -0.0042(13) -0.0118(12) 0.0028(12)
C2 0.0680(16) 0.108(2) 0.0556(13) -0.0236(17) -0.0151(13) -0.0056(14)
C3 0.0801(17) 0.0794(16) 0.0495(12) -0.0267(15) -0.0015(13) -0.0148(12)
C4 0.0657(14) 0.0573(12) 0.0427(11) -0.0170(12) 0.0067(10) -0.0068(9)
C5 0.0877(17) 0.0554(13) 0.0641(14) -0.0026(14) 0.0103(14) -0.0217(11)
C6 0.0714(16) 0.0558(13) 0.0839(16) 0.0128(13) 0.0029(15) -0.0183(12)
C7 0.0528(12) 0.0546(12) 0.0662(13) 0.0057(11) -0.0029(11) -0.0097(11)
C8 0.0491(11) 0.0406(9) 0.0432(10) -0.0051(9) 0.0025(9) -0.0035(8)
C9 0.0497(11) 0.0473(10) 0.0388(9) -0.0076(10) 0.0048(9) 0.0002(8)
C10 0.0411(10) 0.0481(11) 0.0502(10) -0.0001(9) -0.0062(9) -0.0057(9)
C11 0.0393(10) 0.0483(10) 0.0409(10) -0.0017(8) -0.0023(8) -0.0017(8)
C12 0.0387(10) 0.0473(10) 0.0429(9) -0.0026(9) -0.0035(8) -0.0011(8)
C13 0.0503(11) 0.0543(11) 0.0499(10) -0.0134(10) 0.0067(9) -0.0047(9)
C14 0.0544(12) 0.0624(13) 0.0517(11) -0.0042(11) 0.0084(10) -0.0099(10)
C15 0.0578(12) 0.0483(11) 0.0543(11) -0.0032(11) -0.0048(10) -0.0048(9)
C16 0.0605(14) 0.0574(13) 0.0700(14) -0.0222(12) 0.0090(12) -0.0079(11)
C17 0.0505(13) 0.0662(14) 0.0575(12) -0.0131(11) 0.0114(10) -0.0093(11)
C18 0.105(2) 0.0748(18) 0.135(3) -0.0357(18) 0.018(2) -0.0423(19)
O1W 0.0404(8) 0.0969(14) 0.0703(11) 0.0152(9) -0.0045(8) -0.0230(10)

loop_
_atom_type_symbol
_atom_type_description
_atom_type_scat_dispersion_real
_atom_type_scat_dispersion_imag
_atom_type_scat_source
C C 0.0033 0.0000 'International Tables Vol C Tables 4.2.6.8 and 6.1.1.4'
H H 0.0000 0.0000 'International Tables Vol C Tables 4.2.6.8 and 6.1.1.4'
N N 0.0061 0.0000 'International Tables Vol C Tables 4.2.6.8 and 6.1.1.4'
O O 0.0106 0.0000 'International Tables Vol C Tables 4.2.6.8 and 6.1.1.4'

loop_
_geom_angle_atom_site_label_1
_geom_angle_atom_site_label_2
_geom_angle_atom_site_label_3
_geom_angle
C8 O1 C10 116.82(14)
C15 O3 C18 117.2(2)
C1 N1 C9 117.82(19)
C11 N2 C12 125.76(16)
C11 N2 H2A 117.1
C12 N2 H2A 117.1
N1 C1 C2 123.8(3)
N1 C1 H1B 118.1
C2 C1 H1B 118.1
C3 C2 C1 118.7(2)
C3 C2 H2B 120.7
C1 C2 H2B 120.7
C2 C3 C4 120.6(2)
C2 C3 H3A 119.7
C4 C3 H3A 119.7
C3 C4 C5 123.5(2)
C3 C4 C9 116.9(2)
C5 C4 C9 119.6(2)
C6 C5 C4 120.4(2)
C6 C5 H5A 119.8
C4 C5 H5A 119.8
C5 C6 C7 120.9(2)
C5 C6 H6A 119.6
C7 C6 H6A 119.6
C8 C7 C6 120.4(2)
C8 C7 H7A 119.8
C6 C7 H7A 119.8
C7 C8 O1 124.63(18)
C7 C8 C9 120.64(17)
O1 C8 C9 114.73(17)
N1 C9 C8 119.65(16)
N1 C9 C4 122.29(18)
C8 C9 C4 118.06(19)
O1 C10 C11 107.59(15)
O1 C10 H10A 110.2
C11 C10 H10A 110.2
O1 C10 H10B 110.2
C11 C10 H10B 110.2
H10A C10 H10B 108.5
O2 C11 N2 124.47(18)
O2 C11 C10 121.69(17)
N2 C11 C10 113.82(16)
C17 C12 C13 118.97(19)
C17 C12 N2 118.98(17)
C13 C12 N2 122.02(18)
C14 C13 C12 120.0(2)
C14 C13 H13A 120.0
C12 C13 H13A 120.0
C13 C14 C15 120.8(2)
C13 C14 H14A 119.6
C15 C14 H14A 119.6
C16 C15 O3 125.1(2)
C16 C15 C14 119.61(19)
O3 C15 C14 115.24(19)
C15 C16 C17 119.7(2)
C15 C16 H16A 120.2
C17 C16 H16A 120.2
C12 C17 C16 120.9(2)
C12 C17 H17A 119.6
C16 C17 H17A 119.6
O3 C18 H18A 109.5
O3 C18 H18B 109.5
H18A C18 H18B 109.5
O3 C18 H18C 109.5
H18A C18 H18C 109.5
H18B C18 H18C 109.5
H2W1 O1W H1W1 107(3)

loop_
_geom_bond_atom_site_label_1
_geom_bond_atom_site_label_2
_geom_bond_distance
_geom_bond_publ_flag
O1 C8 1.371(2) yes
O1 C10 1.418(2) yes
O2 C11 1.223(2) yes
O3 C15 1.374(2) ?
O3 C18 1.412(3) ?
N1 C1 1.321(3) ?
N1 C9 1.359(3) ?
N2 C11 1.340(2) yes
N2 C12 1.426(2) yes
N2 H2A 0.8600 ?
C1 C2 1.404(4) ?
C1 H1B 0.9300 ?
C2 C3 1.352(4) ?
C2 H2B 0.9300 ?
C3 C4 1.402(3) ?
C3 H3A 0.9300 ?
C4 C5 1.409(4) ?
C4 C9 1.426(3) ?
C5 C6 1.348(4) ?
C5 H5A 0.9300 ?
C6 C7 1.413(3) ?
C6 H6A 0.9300 ?
C7 C8 1.357(3) ?
C7 H7A 0.9300 ?
C8 C9 1.422(3) ?
C10 C11 1.515(3) ?
C10 H10A 0.9700 ?
C10 H10B 0.9700 ?
C12 C17 1.369(3) ?
C12 C13 1.385(3) ?
C13 C14 1.378(3) ?
C13 H13A 0.9300 ?
C14 C15 1.378(3) ?
C14 H14A 0.9300 ?
C15 C16 1.365(3) ?
C16 C17 1.398(3) ?
C16 H16A 0.9300 ?
C17 H17A 0.9300 ?
C18 H18A 0.9600 ?
C18 H18B 0.9600 ?
C18 H18C 0.9600 ?
O1W H2W1 0.84(3) ?
O1W H1W1 0.88(3) ?

loop_
_geom_hbond_atom_site_label_D
_geom_hbond_atom_site_label_H
_geom_hbond_atom_site_label_A
_geom_hbond_site_symmetry_A
_geom_hbond_distance_DH
_geom_hbond_distance_HA
_geom_hbond_distance_DA
_geom_hbond_angle_DHA
_geom_hbond_publ_flag
N2 H2A O1W 1_455 0.86 2.01 2.853(2) 166 yes
O1W H1W1 N1 1_555 0.87(3) 2.02(3) 2.886(3) 176(3) yes
O1W H2W1 O2 1_555 0.84(3) 1.93(3) 2.762(2) 173(2) yes
C13 H13A O2 1_555 0.93 2.41 2.889(3) 112 yes

loop_
_geom_torsion_atom_site_label_1
_geom_torsion_atom_site_label_2
_geom_torsion_atom_site_label_3
_geom_torsion_atom_site_label_4
_geom_torsion
C9 N1 C1 C2 -0.8(3)
N1 C1 C2 C3 -0.3(4)
C1 C2 C3 C4 0.8(4)
C2 C3 C4 C5 179.3(2)
C2 C3 C4 C9 -0.2(3)
C3 C4 C5 C6 179.9(2)
C9 C4 C5 C6 -0.6(4)
C4 C5 C6 C7 0.5(4)
C5 C6 C7 C8 0.1(4)
C6 C7 C8 O1 179.0(2)
C6 C7 C8 C9 -0.6(3)
C10 O1 C8 C7 -0.2(3)
C10 O1 C8 C9 179.42(16)
C1 N1 C9 C8 -179.21(19)
C1 N1 C9 C4 1.4(3)
C7 C8 C9 N1 -178.94(19)
O1 C8 C9 N1 1.4(2)
C7 C8 C9 C4 0.4(3)
O1 C8 C9 C4 -179.22(17)
C3 C4 C9 N1 -1.0(3)
C5 C4 C9 N1 179.5(2)
C3 C4 C9 C8 179.66(19)
C5 C4 C9 C8 0.1(3)
C8 O1 C10 C11 179.08(15)
C12 N2 C11 O2 -3.7(3)
C12 N2 C11 C10 174.42(16)
O1 C10 C11 O2 -36.1(3)
O1 C10 C11 N2 145.67(17)
C11 N2 C12 C17 151.5(2)
C11 N2 C12 C13 -30.5(3)
C17 C12 C13 C14 -2.2(3)
N2 C12 C13 C14 179.76(19)
C12 C13 C14 C15 1.3(3)
C18 O3 C15 C16 2.1(4)
C18 O3 C15 C14 -178.6(2)
C13 C14 C15 C16 -0.1(3)
C13 C14 C15 O3 -179.5(2)
O3 C15 C16 C17 179.1(2)
C14 C15 C16 C17 -0.3(4)
C13 C12 C17 C16 1.9(3)
N2 C12 C17 C16 -180.0(2)
C15 C16 C17 C12 -0.7(4)

loop_
_cod_related_entry_id
_cod_related_entry_database
_cod_related_entry_code
1 ChemSpider 21126990
